data_1535297
loop_
_publ_author_name
'Hinz-Huebner, D.'

_publ_section_title
;
 Ein anionischer Oxohydroxo-Komplex mit Bismuth(III): Na6 (Bi2 O2 (O H)6)
 (O H)2 * 4(H2 O)
;
_journal_name_full 'Zeitschrift fuer Anorganische und Allgemeine Chemie'
_journal_page_first 1811
_journal_page_last 1814
_journal_volume 628
_journal_year 2002
_chemical_formula_sum 'Bi2 H16 Na6 O14'
_chemical_name_systematic 'Na6 (Bi2 O2 (O H)6) (O H)2 (H2 O)4'
_space_group_IT_number 2
_symmetry_space_group_name_Hall '-P 1'
_symmetry_space_group_name_H-M 'P -1'
_cell_angle_alpha 92.45
_cell_angle_beta 90.4
_cell_angle_gamma 115.6
_cell_formula_units_Z 1
_cell_length_a 6.8399
_cell_length_b 7.5976
_cell_length_c 8.2274
_cell_volume 385.074
_citation_journal_id_ASTM ZAACAB
_cod_data_source_file Hinz-Huebner_ZAACAB_2002_701.cif
_cod_data_source_block H16Bi2Na6O14
_cod_original_formula_sum 'H16 Bi2 Na6 O14'
_cod_database_code 1535297

loop_
_symmetry_equiv_pos_as_xyz
x,y,z
-x,-y,-z

loop_
_atom_site_label
_atom_site_type_symbol
_atom_site_fract_x
_atom_site_fract_y
_atom_site_fract_z
_atom_site_occupancy
_atom_site_U_iso_or_equiv
H3 H+1 0.1664 0.0934 0.2289 1 0.0
H2 H+1 0.3121 0.8587 0.7582 1 0.0
Na1 Na+1 0.1991 0.1165 0.632 1 0.0
O5 O-2 0.8644 0.6129 0.9225 1 0.0
H6 H+1 0.3586 0.8473 0.0126 1 0.0
O4 O-2 0.1883 0.1211 0.3489 1 0.0
O6 O-2 0.2499 0.784 0.0722 1 0.0
H7 H+1 0.283 0.2711 0.9709 1 0.0
H5 H+1 0.9726 0.6514 0.9901 1 0.0
O7 O-2 0.3122 0.1572 0.915 1 0.0
Bi1 Bi+3 0.45357 0.61328 0.67163 1 0.0
O1 O-2 0.9114 0.6165 0.3502 1 0.0
H1 H+1 0.9049 0.5693 0.2365 1 0.0
Na3 Na+1 0.944 0.6274 0.6357 1 0.0
Na2 Na+1 0.3128 0.8563 0.3595 1 0.0
O2 O-2 0.4344 0.6198 0.4219 1 0.0
H8 H+1 0.1628 0.0713 0.9145 1 0.0
H4 H+1 0.7707 0.4618 0.8987 1 0.0
O3 O-2 0.3244 0.8578 0.6556 1 0.0
